data_7106605
loop_
_publ_author_name
'Gianpiero Cera'
'Pasquale Crispino'
'Magda Monari'
'Marco Bandini'

_publ_section_title
;
 Stereoselective synthesis of tetracyclic indolines via gold-catalyzed
 cascade cyclization reactions
;
_journal_name_full Chem.Commun.
_journal_page_first 7803
_journal_paper_doi 10.1039/c1cc12328a
_journal_volume 47
_journal_year 2011
_chemical_formula_sum 'C21 H22 N2 O3 S'
_chemical_formula_weight 382.47
_chemical_name_systematic
;
?
;
_space_group_IT_number 15
_symmetry_cell_setting monoclinic
_symmetry_space_group_name_Hall '-C 2yc'
_symmetry_space_group_name_H-M 'C 1 2/c 1'
_atom_sites_solution_hydrogens geom
_atom_sites_solution_primary direct
_atom_sites_solution_secondary difmap
_audit_creation_method SHELXL-97
_cell_angle_alpha 90.00
_cell_angle_beta 100.050(5)
_cell_angle_gamma 90.00
_cell_formula_units_Z 8
_cell_length_a 16.779(4)
_cell_length_b 13.615(4)
_cell_length_c 16.919(4)
_cell_measurement_temperature 296(2)
_cell_volume 3805.8(17)
_computing_cell_refinement SMART
_computing_data_collection SMART
_computing_data_reduction SAINT+
_computing_molecular_graphics 'SCHAKAL99 (Keller 1999)'
_computing_publication_material 'SHELXL-97 (Sheldrick, 1997)'
_computing_structure_refinement 'SHELXL-97 (Sheldrick, 1997)'
_computing_structure_solution 'SIR-97 (Giacovazzo, 1997)'
_diffrn_ambient_temperature 296(2)
_diffrn_measured_fraction_theta_full 0.997
_diffrn_measured_fraction_theta_max 0.997
_diffrn_measurement_device_type 'Bruker SMART Apex II CCD'
_diffrn_measurement_method 'phi and omega scans'
_diffrn_radiation_monochromator graphite
_diffrn_radiation_source 'fine-focus sealed tube'
_diffrn_radiation_type MoK\a
_diffrn_radiation_wavelength 0.71073
_diffrn_reflns_av_R_equivalents 0.1056
_diffrn_reflns_av_sigmaI/netI 0.0818
_diffrn_reflns_limit_h_max 19
_diffrn_reflns_limit_h_min -19
_diffrn_reflns_limit_k_max 16
_diffrn_reflns_limit_k_min -16
_diffrn_reflns_limit_l_max 19
_diffrn_reflns_limit_l_min -19
_diffrn_reflns_number 16998
_diffrn_reflns_theta_full 24.88
_diffrn_reflns_theta_max 24.88
_diffrn_reflns_theta_min 1.94
_exptl_absorpt_coefficient_mu 0.194
_exptl_absorpt_correction_T_max 0.980
_exptl_absorpt_correction_T_min 0.911
_exptl_absorpt_correction_type empirical
_exptl_absorpt_process_details SADABS
_exptl_crystal_colour colorless
_exptl_crystal_density_diffrn 1.335
_exptl_crystal_density_method 'not measured'
_exptl_crystal_description platelet
_exptl_crystal_F_000 1616
_exptl_crystal_size_max 0.25
_exptl_crystal_size_mid 0.15
_exptl_crystal_size_min 0.07
_refine_diff_density_max 0.256
_refine_diff_density_min -0.476
_refine_diff_density_rms 0.045
_refine_ls_extinction_coef 0.00054(17)
_refine_ls_extinction_expression Fc^*^=kFc[1+0.001xFc^2^\l^3^/sin(2\q)]^-1/4^
_refine_ls_extinction_method SHELXL
_refine_ls_goodness_of_fit_ref 1.087
_refine_ls_hydrogen_treatment geom
_refine_ls_matrix_type full
_refine_ls_number_parameters 246
_refine_ls_number_reflns 3298
_refine_ls_number_restraints 0
_refine_ls_restrained_S_all 1.087
_refine_ls_R_factor_all 0.2131
_refine_ls_R_factor_gt 0.0949
_refine_ls_shift/su_max 0.000
_refine_ls_shift/su_mean 0.000
_refine_ls_structure_factor_coef Fsqd
_refine_ls_weighting_details 'calc w=1/[\s^2^(Fo^2^)+(0.0194P)^2^+15.3512P] where P=(Fo^2^+2Fc^2^)/3'
_refine_ls_weighting_scheme calc
_refine_ls_wR_factor_gt 0.1530
_refine_ls_wR_factor_ref 0.1994
_reflns_number_gt 1363
_reflns_number_total 3298
_reflns_threshold_expression >2\s(I)
_cod_data_source_file c1cc12328a.txt
_cod_data_source_block comp-2c
_cod_original_cell_volume 3805.8(16)
_cod_original_sg_symbol_H-M C2/c
_cod_database_code 7106605

loop_
_symmetry_equiv_pos_as_xyz
'x, y, z'
'-x, y, -z+1/2'
'x+1/2, y+1/2, z'
'-x+1/2, y+1/2, -z+1/2'
'-x, -y, -z'
'x, -y, z-1/2'
'-x+1/2, -y+1/2, -z'
'x+1/2, -y+1/2, z-1/2'

loop_
_atom_site_label
_atom_site_type_symbol
_atom_site_fract_x
_atom_site_fract_y
_atom_site_fract_z
_atom_site_U_iso_or_equiv
_atom_site_adp_type
_atom_site_occupancy
_atom_site_symmetry_multiplicity
_atom_site_calc_flag
_atom_site_refinement_flags
_atom_site_disorder_assembly
_atom_site_disorder_group
S S 0.07132(12) 0.7466(3) 0.00626(11) 0.1315(12) Uani 1 1 d . . .
N2 N 0.1114(3) 0.8239(5) 0.0769(3) 0.103(2) Uani 1 1 d . . .
C1 C 0.1485(4) 0.9831(8) 0.2169(4) 0.102(3) Uani 1 1 d . . .
C13 C 0.0597(4) 0.8487(7) 0.1358(4) 0.114(3) Uani 1 1 d . . .
H13A H 0.0734 0.8064 0.1823 0.136 Uiso 1 1 calc R . .
H13B H 0.0036 0.8366 0.1123 0.136 Uiso 1 1 calc R . .
C5 C 0.1627(6) 0.8896(10) 0.4614(5) 0.142(5) Uani 1 1 d . . .
H5 H 0.1642 0.8738 0.5151 0.170 Uiso 1 1 calc R . .
C2 C 0.1572(4) 0.9351(9) 0.3011(4) 0.102(3) Uani 1 1 d . . .
C12 C 0.1976(4) 0.8074(8) 0.1103(4) 0.118(3) Uani 1 1 d . . .
H12A H 0.2229 0.7745 0.0702 0.141 Uiso 1 1 calc R . .
H12B H 0.2013 0.7638 0.1561 0.141 Uiso 1 1 calc R . .
C4 C 0.1777(4) 0.8172(7) 0.4076(4) 0.117(3) Uani 1 1 d . . .
H4 H 0.1885 0.7531 0.4252 0.141 Uiso 1 1 calc R . .
C3 C 0.1763(4) 0.8415(8) 0.3266(4) 0.110(3) Uani 1 1 d . . .
H3 H 0.1882 0.7942 0.2908 0.132 Uiso 1 1 calc R . .
C7 C 0.1447(5) 1.0070(9) 0.3560(5) 0.110(3) Uani 1 1 d . . .
C14 C 0.0691(4) 0.9550(7) 0.1625(4) 0.114(3) Uani 1 1 d . . .
H14A H 0.0249 0.9709 0.1904 0.136 Uiso 1 1 calc R . .
H14B H 0.0630 0.9959 0.1149 0.136 Uiso 1 1 calc R . .
C6 C 0.1461(6) 0.9831(10) 0.4360(5) 0.136(5) Uani 1 1 d . . .
H6 H 0.1356 1.0309 0.4720 0.163 Uiso 1 1 calc R . .
C18 C 0.0743(6) 0.4498(10) 0.1320(6) 0.138(5) Uani 1 1 d . . .
O3 O 0.1258(3) 0.7426(5) -0.0506(2) 0.147(3) Uani 1 1 d . . .
O2 O -0.0101(3) 0.7775(5) -0.0206(2) 0.135(2) Uani 1 1 d . . .
C19 C 0.1375(6) 0.4799(10) 0.0917(6) 0.143(5) Uani 1 1 d . . .
H19 H 0.1816 0.4385 0.0920 0.172 Uiso 1 1 calc R . .
C15 C 0.0715(5) 0.6302(8) 0.0524(4) 0.125(4) Uani 1 1 d . . .
C20 C 0.1356(6) 0.5672(10) 0.0528(5) 0.143(5) Uani 1 1 d . . .
H20 H 0.1778 0.5844 0.0264 0.172 Uiso 1 1 calc R . .
C16 C 0.0065(6) 0.6036(10) 0.0901(6) 0.135(5) Uani 1 1 d . . .
H16 H -0.0378 0.6450 0.0890 0.162 Uiso 1 1 calc R . .
C17 C 0.0104(6) 0.5149(10) 0.1282(7) 0.144(5) Uani 1 1 d . . .
H17 H -0.0326 0.4971 0.1532 0.173 Uiso 1 1 calc R . .
C21 C 0.0794(6) 0.3531(9) 0.1760(7) 0.176(5) Uani 1 1 d . . .
H21A H 0.0951 0.3645 0.2325 0.264 Uiso 1 1 calc R . .
H21B H 0.1188 0.3119 0.1575 0.264 Uiso 1 1 calc R . .
H21C H 0.0275 0.3214 0.1659 0.264 Uiso 1 1 calc R . .
C8 C 0.1481(5) 1.0930(9) 0.2383(5) 0.124(4) Uani 1 1 d . . .
H8 H 0.1088 1.1297 0.1997 0.148 Uiso 1 1 calc R . .
N1 N 0.1288(4) 1.0970(7) 0.3177(4) 0.129(3) Uani 1 1 d . . .
H1N H 0.1100 1.1477 0.3385 0.155 Uiso 1 1 calc R . .
C9 C 0.2738(5) 1.0634(9) 0.2021(5) 0.135(4) Uani 1 1 d . . .
H9A H 0.3237 1.0468 0.2378 0.162 Uiso 1 1 calc R . .
H9B H 0.2874 1.0935 0.1541 0.162 Uiso 1 1 calc R . .
O1 O 0.2280(4) 1.1277(6) 0.2397(4) 0.169(3) Uani 1 1 d . . .
C10 C 0.2224(4) 0.9709(8) 0.1800(4) 0.106(3) Uani 1 1 d . . .
C11 C 0.2439(4) 0.8994(9) 0.1361(4) 0.119(4) Uani 1 1 d . . .
H11 H 0.2933 0.9067 0.1190 0.143 Uiso 1 1 calc R . .

loop_
_atom_site_aniso_label
_atom_site_aniso_U_11
_atom_site_aniso_U_22
_atom_site_aniso_U_33
_atom_site_aniso_U_23
_atom_site_aniso_U_13
_atom_site_aniso_U_12
S 0.0810(14) 0.264(3) 0.0439(9) -0.0372(16) -0.0030(9) 0.0630(18)
N2 0.058(3) 0.206(7) 0.045(3) -0.019(4) 0.007(2) 0.035(4)
C1 0.060(4) 0.202(10) 0.045(4) -0.009(5) 0.012(3) -0.004(5)
C13 0.054(4) 0.231(11) 0.056(4) -0.039(5) 0.013(3) 0.012(5)
C5 0.105(7) 0.276(16) 0.046(5) -0.009(8) 0.017(5) -0.083(9)
C2 0.057(4) 0.204(11) 0.044(4) -0.017(6) 0.006(3) -0.023(6)
C12 0.054(5) 0.241(12) 0.058(4) -0.007(6) 0.009(3) 0.036(6)
C4 0.094(5) 0.210(10) 0.046(4) 0.002(5) 0.010(4) -0.059(6)
C3 0.066(5) 0.215(12) 0.049(5) -0.014(6) 0.008(4) -0.029(6)
C7 0.079(5) 0.192(11) 0.060(5) -0.023(6) 0.016(4) -0.045(6)
C14 0.055(4) 0.240(12) 0.047(4) -0.017(5) 0.011(3) 0.017(5)
C6 0.107(7) 0.261(15) 0.044(5) -0.035(7) 0.024(4) -0.078(9)
C18 0.081(7) 0.206(14) 0.112(8) -0.092(9) -0.019(6) 0.017(9)
O3 0.120(4) 0.278(8) 0.045(2) -0.016(4) 0.019(3) 0.084(5)
O2 0.082(3) 0.247(7) 0.063(3) -0.051(4) -0.021(2) 0.068(4)
C19 0.088(7) 0.244(16) 0.084(7) -0.074(8) -0.023(6) 0.059(9)
C15 0.077(6) 0.237(12) 0.049(4) -0.047(6) -0.022(4) 0.059(7)
C20 0.080(6) 0.272(16) 0.069(6) -0.047(7) -0.014(5) 0.067(9)
C16 0.074(6) 0.206(14) 0.122(9) -0.085(9) 0.008(6) 0.027(8)
C17 0.073(7) 0.192(14) 0.161(11) -0.087(10) 0.001(6) 0.005(9)
C21 0.131(9) 0.184(13) 0.195(12) -0.091(10) -0.021(8) 0.008(9)
C8 0.081(6) 0.218(12) 0.073(5) -0.014(6) 0.016(4) -0.016(7)
N1 0.121(6) 0.204(10) 0.068(5) -0.036(5) 0.032(4) -0.024(6)
C9 0.075(6) 0.243(13) 0.086(6) 0.047(7) 0.014(5) -0.002(8)
O1 0.126(6) 0.225(8) 0.171(6) -0.027(6) 0.071(5) -0.049(5)
C10 0.058(5) 0.215(11) 0.043(4) 0.017(5) 0.009(4) 0.013(6)
C11 0.054(5) 0.250(13) 0.053(5) 0.024(6) 0.013(4) 0.023(6)

loop_
_atom_type_symbol
_atom_type_description
_atom_type_scat_dispersion_real
_atom_type_scat_dispersion_imag
_atom_type_scat_source
C C 0.0033 0.0016 'International Tables Vol C Tables 4.2.6.8 and 6.1.1.4'
H H 0.0000 0.0000 'International Tables Vol C Tables 4.2.6.8 and 6.1.1.4'
N N 0.0061 0.0033 'International Tables Vol C Tables 4.2.6.8 and 6.1.1.4'
O O 0.0106 0.0060 'International Tables Vol C Tables 4.2.6.8 and 6.1.1.4'
S S 0.1246 0.1234 'International Tables Vol C Tables 4.2.6.8 and 6.1.1.4'

loop_
_geom_angle_atom_site_label_1
_geom_angle_atom_site_label_2
_geom_angle_atom_site_label_3
_geom_angle
_geom_angle_site_symmetry_1
_geom_angle_site_symmetry_3
_geom_angle_publ_flag
O2 S O3 118.9(3) . . ?
O2 S N2 106.8(3) . . ?
O3 S N2 106.4(3) . . ?
O2 S C15 109.5(4) . . ?
O3 S C15 108.0(4) . . ?
N2 S C15 106.5(3) . . ?
C13 N2 C12 115.5(5) . . ?
C13 N2 S 115.1(5) . . ?
C12 N2 S 115.5(5) . . ?
C10 C1 C14 114.9(6) . . ?
C10 C1 C8 104.1(8) . . ?
C14 C1 C8 110.2(7) . . ?
C10 C1 C2 112.7(6) . . ?
C14 C1 C2 112.3(6) . . ?
C8 C1 C2 101.4(7) . . ?
N2 C13 C14 112.2(7) . . ?
C6 C5 C4 120.5(9) . . ?
C3 C2 C7 119.9(8) . . ?
C3 C2 C1 131.6(9) . . ?
C7 C2 C1 108.4(9) . . ?
N2 C12 C11 114.0(7) . . ?
C5 C4 C3 119.7(10) . . ?
C2 C3 C4 119.4(9) . . ?
C6 C7 N1 129.1(11) . . ?
C6 C7 C2 120.5(11) . . ?
N1 C7 C2 110.3(8) . . ?
C13 C14 C1 116.9(7) . . ?
C5 C6 C7 119.8(12) . . ?
C17 C18 C19 115.6(13) . . ?
C17 C18 C21 124.0(13) . . ?
C19 C18 C21 120.5(11) . . ?
C20 C19 C18 122.1(11) . . ?
C20 C15 C16 120.4(11) . . ?
C20 C15 S 120.2(9) . . ?
C16 C15 S 119.4(8) . . ?
C19 C20 C15 120.1(12) . . ?
C17 C16 C15 117.7(11) . . ?
C16 C17 C18 124.2(14) . . ?
O1 C8 N1 109.8(7) . . ?
O1 C8 C1 106.5(8) . . ?
N1 C8 C1 105.5(8) . . ?
C7 N1 C8 110.3(8) . . ?
O1 C9 C10 107.2(7) . . ?
C9 O1 C8 112.3(8) . . ?
C11 C10 C1 130.5(10) . . ?
C11 C10 C9 123.2(8) . . ?
C1 C10 C9 106.3(8) . . ?
C10 C11 C12 127.3(8) . . ?

loop_
_geom_bond_atom_site_label_1
_geom_bond_atom_site_label_2
_geom_bond_distance
_geom_bond_site_symmetry_2
_geom_bond_publ_flag
S O2 1.426(4) . ?
S O3 1.439(4) . ?
S N2 1.645(6) . ?
S C15 1.767(11) . ?
N2 C13 1.472(7) . ?
N2 C12 1.475(7) . ?
C1 C10 1.492(9) . ?
C1 C14 1.530(9) . ?
C1 C8 1.540(11) . ?
C1 C2 1.550(10) . ?
C13 C14 1.515(10) . ?
C5 C6 1.356(14) . ?
C5 C4 1.394(13) . ?
C2 C3 1.366(11) . ?
C2 C7 1.391(11) . ?
C12 C11 1.499(11) . ?
C4 C3 1.405(9) . ?
C7 C6 1.388(10) . ?
C7 N1 1.390(11) . ?
C18 C17 1.383(13) . ?
C18 C19 1.417(14) . ?
C18 C21 1.508(13) . ?
C19 C20 1.355(14) . ?
C15 C20 1.375(11) . ?
C15 C16 1.404(12) . ?
C16 C17 1.365(13) . ?
C8 O1 1.417(9) . ?
C8 N1 1.437(9) . ?
C9 O1 1.390(10) . ?
C9 C10 1.535(11) . ?
C10 C11 1.313(11) . ?
